data_4509369
loop_
_publ_author_name
'Hou, Lei'
'Zhang, Jie-Peng'
'Chen, Xiao-Ming'

_publ_section_title
;
 Two Metal-Carboxylate Frameworks Featuring Uncommon 2D + 3D and
 3-Fold-Interpenetration: (3,5)-Connected Isomeric hms and gra Nets
;
_journal_issue 5
_journal_name_full 'Crystal Growth &amp; Design'
_journal_page_first 2415
_journal_paper_doi 10.1021/cg801308u
_journal_volume 9
_journal_year 2009
_chemical_formula_sum 'C35 H19 O10 Zn2'
_chemical_formula_weight 730.24
_chemical_name_systematic
; 
 ? 
;
_space_group_IT_number 179
_symmetry_cell_setting hexagonal
_symmetry_space_group_name_Hall 'P 65 2 (0 0 1)'
_symmetry_space_group_name_H-M 'P 65 2 2'
_atom_sites_solution_hydrogens geom
_atom_sites_solution_primary direct
_atom_sites_solution_secondary difmap
_audit_creation_method SHELXL-97
_cell_angle_alpha 90.00
_cell_angle_beta 90.00
_cell_angle_gamma 120.00
_cell_formula_units_Z 6
_cell_length_a 16.5748(7)
_cell_length_b 16.5748(7)
_cell_length_c 28.129(2)
_cell_measurement_reflns_used 2984
_cell_measurement_temperature 295(2)
_cell_measurement_theta_max 20.94
_cell_measurement_theta_min 2.45
_cell_volume 6692.4(6)
_computing_structure_refinement 'SHELXL-97 (Sheldrick, 1997)'
_computing_structure_solution 'SHELXS-97 (Sheldrick, 1990)'
_diffrn_ambient_temperature 295(2)
_diffrn_measured_fraction_theta_full 0.997
_diffrn_measured_fraction_theta_max 0.997
_diffrn_measurement_device_type 'Bruker Smart Appex'
_diffrn_measurement_method \w-scan
_diffrn_radiation_monochromator graphite
_diffrn_radiation_source 'fine-focus sealed tube'
_diffrn_radiation_type MoK\a
_diffrn_radiation_wavelength 0.71073
_diffrn_reflns_av_R_equivalents 0.0862
_diffrn_reflns_av_sigmaI/netI 0.0589
_diffrn_reflns_limit_h_max 14
_diffrn_reflns_limit_h_min -20
_diffrn_reflns_limit_k_max 20
_diffrn_reflns_limit_k_min -4
_diffrn_reflns_limit_l_max 29
_diffrn_reflns_limit_l_min -34
_diffrn_reflns_number 23135
_diffrn_reflns_theta_full 26.00
_diffrn_reflns_theta_max 26.00
_diffrn_reflns_theta_min 1.42
_exptl_absorpt_coefficient_mu 1.117
_exptl_absorpt_correction_T_max 0.8158
_exptl_absorpt_correction_T_min 0.7450
_exptl_absorpt_correction_type multi-scan
_exptl_absorpt_process_details sadabs
_exptl_crystal_colour pale-yellow
_exptl_crystal_density_diffrn 1.087
_exptl_crystal_density_method 'not measured'
_exptl_crystal_description prism
_exptl_crystal_F_000 2214
_exptl_crystal_size_max 0.28
_exptl_crystal_size_mid 0.27
_exptl_crystal_size_min 0.19
_platon_squeeze_details
;
;
_refine_diff_density_max 0.596
_refine_diff_density_min -0.374
_refine_diff_density_rms 0.120
_refine_ls_abs_structure_details 'Flack H D (1983), Acta Cryst. A39, 876-881'
_refine_ls_abs_structure_Flack 0.11(5)
_refine_ls_extinction_method none
_refine_ls_goodness_of_fit_ref 0.942
_refine_ls_hydrogen_treatment constr
_refine_ls_matrix_type full
_refine_ls_number_parameters 203
_refine_ls_number_reflns 4398
_refine_ls_number_restraints 46
_refine_ls_restrained_S_all 0.953
_refine_ls_R_factor_all 0.1065
_refine_ls_R_factor_gt 0.0601
_refine_ls_shift/su_max 0.000
_refine_ls_shift/su_mean 0.000
_refine_ls_structure_factor_coef Fsqd
_refine_ls_weighting_details 'calc w=1/[\s^2^(Fo^2^)+(0.0903P)^2^+0.0000P] where P=(Fo^2^+2Fc^2^)/3'
_refine_ls_weighting_scheme calc
_refine_ls_wR_factor_gt 0.1576
_refine_ls_wR_factor_ref 0.2067
_reflns_number_gt 2798
_reflns_number_total 4398
_reflns_threshold_expression >2sigma(I)
_cod_data_source_file cg801308usup1.cif
_cod_data_source_block II
_cod_original_sg_symbol_H-M P6522
_cod_original_formula_sum 'C35 H19  O10 Zn2'
_cod_database_code 4509369

loop_
_symmetry_equiv_pos_as_xyz
'x, y, z'
'x-y, x, z+5/6'
'-y, x-y, z+2/3'
'-x, -y, z+1/2'
'-x+y, -x, z+1/3'
'y, -x+y, z+1/6'
'-y, -x, -z+1/6'
'x-y, -y, -z'
'x, x-y, -z+5/6'
'y, x, -z+2/3'
'-x+y, y, -z+1/2'
'-x, -x+y, -z+1/3'

loop_
_atom_site_label
_atom_site_type_symbol
_atom_site_fract_x
_atom_site_fract_y
_atom_site_fract_z
_atom_site_U_iso_or_equiv
_atom_site_adp_type
_atom_site_occupancy
_atom_site_symmetry_multiplicity
_atom_site_calc_flag
_atom_site_refinement_flags
Zn1 Zn 0.50631(5) 0.49813(5) 0.14223(2) 0.0590(3) Uani 1 1 d .
C1 C 0.3359(5) 0.4194(5) 0.0859(3) 0.0722(18) Uani 1 1 d U
C2 C 0.2320(2) 0.3699(4) 0.08385(17) 0.0728(16) Uani 1 1 d G
C3 C 0.1841(3) 0.3789(4) 0.04552(15) 0.093(2) Uani 1 1 d G
H3 H 0.2167 0.4202 0.0210 0.112 Uiso 1 1 calc R
C4 C 0.0875(3) 0.3263(4) 0.04380(15) 0.085(2) Uani 1 1 d G
H4 H 0.0554 0.3323 0.0182 0.102 Uiso 1 1 calc R
C5 C 0.0387(2) 0.2646(3) 0.08040(17) 0.0669(15) Uani 1 1 d G
C6 C 0.0865(3) 0.2556(4) 0.11872(15) 0.088(2) Uani 1 1 d G
H6 H 0.0539 0.2143 0.1432 0.106 Uiso 1 1 calc R
C7 C 0.1832(3) 0.3083(4) 0.12045(15) 0.096(2) Uani 1 1 d G
H7 H 0.2152 0.3023 0.1461 0.115 Uiso 1 1 calc R
C8 C -0.0642(4) 0.2139(4) 0.0806(2) 0.0618(15) Uani 1 1 d .
C9 C -0.1162(3) 0.1162(3) 0.0833 0.055(2) Uani 1 2 d S
H9 H -0.0838 0.0838 0.0833 0.067 Uiso 1 2 calc SR
C10 C -0.1128(4) 0.2590(4) 0.0791(2) 0.0583(15) Uani 1 1 d .
H10 H -0.0811 0.3233 0.0752 0.070 Uiso 1 1 calc R
C11 C -0.2109(3) 0.2109(3) 0.0833 0.0533(19) Uani 1 2 d S
C12 C -0.2626(3) 0.2626(3) 0.0833 0.066(2) Uani 1 2 d S
C13 C -0.2382(6) 0.3363(6) 0.0521(3) 0.089(2) Uani 1 1 d .
H13 H -0.1888 0.3551 0.0310 0.106 Uiso 1 1 calc R
C14 C -0.2901(6) 0.3808(6) 0.0535(3) 0.089(2) Uani 1 1 d .
H14 H -0.2745 0.4288 0.0318 0.106 Uiso 1 1 calc R
C15 C -0.3609(4) 0.3609(4) 0.0833 0.078(2) Uani 1 2 d S
C16 C -0.4129(4) 0.4129(4) 0.0833 0.074(3) Uani 1 2 d S
C17 C 0.5628(6) 0.5553(8) 0.2317(3) 0.143(3) Uani 1 1 d DU
C18 C 0.5560(8) 0.5504(8) 0.2846(3) 0.190(5) Uani 1 1 d DU
C19 C 0.6298(9) 0.6272(9) 0.3090(2) 0.233(8) Uani 1 1 d DU
H19 H 0.6789 0.6747 0.2922 0.279 Uiso 1 1 calc R
C20 C 0.4845(8) 0.4792(9) 0.3083(3) 0.198(7) Uani 1 1 d DU
H20 H 0.4396 0.4275 0.2919 0.237 Uiso 1 1 calc R
O1 O 0.3721(3) 0.4218(4) 0.12312(19) 0.0873(16) Uani 1 1 d U
O2 O 0.3776(4) 0.4577(4) 0.04896(18) 0.0960(18) Uani 1 1 d U
O3 O -0.4445(5) 0.4192(5) 0.12219(18) 0.102(2) Uani 1 1 d .
O4 O 0.4973(4) 0.4943(4) 0.2108(2) 0.0996(18) Uani 1 1 d DU
O5 O 0.6342(8) 0.5894(11) 0.2084(3) 0.256(6) Uani 1 1 d DU

loop_
_atom_site_aniso_label
_atom_site_aniso_U_11
_atom_site_aniso_U_22
_atom_site_aniso_U_33
_atom_site_aniso_U_23
_atom_site_aniso_U_13
_atom_site_aniso_U_12
Zn1 0.0614(5) 0.0656(6) 0.0488(5) 0.0006(3) -0.0006(3) 0.0309(4)
C1 0.051(3) 0.083(4) 0.063(3) 0.005(4) 0.007(3) 0.019(3)
C2 0.049(3) 0.091(4) 0.074(3) 0.017(3) -0.002(3) 0.032(3)
C3 0.058(3) 0.100(4) 0.083(3) 0.025(3) 0.006(3) 0.012(3)
C4 0.053(3) 0.088(4) 0.082(3) 0.019(3) -0.007(3) 0.011(3)
C5 0.045(3) 0.074(3) 0.071(3) 0.011(3) 0.003(3) 0.021(2)
C6 0.057(3) 0.105(4) 0.082(3) 0.027(3) 0.004(3) 0.025(3)
C7 0.058(3) 0.115(4) 0.083(3) 0.032(3) -0.004(3) 0.020(3)
C8 0.047(3) 0.060(3) 0.069(3) 0.019(3) 0.001(3) 0.020(3)
C9 0.057(3) 0.057(3) 0.066(5) 0.004(4) 0.004(4) 0.039(4)
C10 0.058(4) 0.042(3) 0.068(4) 0.012(3) 0.007(3) 0.020(3)
C11 0.050(3) 0.050(3) 0.061(4) -0.005(3) -0.005(3) 0.026(4)
C12 0.053(3) 0.053(3) 0.096(5) 0.010(4) 0.010(4) 0.029(4)
C13 0.068(4) 0.079(5) 0.116(5) 0.043(4) 0.044(4) 0.034(4)
C14 0.074(4) 0.083(5) 0.115(5) 0.053(4) 0.038(4) 0.044(4)
C15 0.073(4) 0.073(4) 0.096(6) 0.025(4) 0.025(4) 0.044(4)
C16 0.069(4) 0.069(4) 0.091(7) 0.010(5) 0.010(5) 0.040(5)
C17 0.141(6) 0.176(7) 0.074(4) 0.008(4) 0.004(4) 0.052(5)
C18 0.156(7) 0.202(8) 0.089(5) 0.020(6) -0.026(5) -0.003(6)
C19 0.189(10) 0.219(11) 0.105(6) 0.015(7) -0.031(7) -0.037(8)
C20 0.152(9) 0.205(10) 0.092(6) 0.023(7) -0.038(6) -0.019(8)
O1 0.051(3) 0.103(4) 0.090(3) 0.031(3) -0.005(3) 0.025(3)
O2 0.061(3) 0.116(5) 0.078(3) 0.027(3) 0.002(3) 0.020(3)
O3 0.133(6) 0.135(6) 0.090(4) 0.002(4) 0.002(4) 0.106(5)
O4 0.131(5) 0.134(5) 0.049(3) 0.006(3) 0.000(3) 0.077(4)
O5 0.186(7) 0.318(11) 0.132(6) 0.047(7) 0.048(5) 0.028(8)

loop_
_atom_type_symbol
_atom_type_description
_atom_type_scat_dispersion_real
_atom_type_scat_dispersion_imag
_atom_type_scat_source
C C 0.0033 0.0016 'International Tables Vol C Tables 4.2.6.8 and 6.1.1.4'
H H 0.0000 0.0000 'International Tables Vol C Tables 4.2.6.8 and 6.1.1.4'
O O 0.0106 0.0060 'International Tables Vol C Tables 4.2.6.8 and 6.1.1.4'
Zn Zn 0.2839 1.4301 'International Tables Vol C Tables 4.2.6.8 and 6.1.1.4'

loop_
_geom_angle_atom_site_label_1
_geom_angle_atom_site_label_2
_geom_angle_atom_site_label_3
_geom_angle
_geom_angle_site_symmetry_1
_geom_angle_site_symmetry_3
O4 Zn1 O3 108.6(2) . 1_655
O4 Zn1 O2 111.3(2) . 7_665
O3 Zn1 O2 126.6(3) 1_655 7_665
O4 Zn1 O1 101.7(2) . .
O3 Zn1 O1 101.8(3) 1_655 .
O2 Zn1 O1 103.1(2) 7_665 .
O1 C1 O2 125.2(6) . .
O1 C1 C2 118.3(6) . .
O2 C1 C2 116.5(6) . .
C3 C2 C7 120.0 . .
C3 C2 C1 122.3(4) . .
C7 C2 C1 117.5(4) . .
C2 C3 C4 120.0 . .
C2 C3 H3 120.0 . .
C4 C3 H3 120.0 . .
C5 C4 C3 120.0 . .
C5 C4 H4 120.0 . .
C3 C4 H4 120.0 . .
C6 C5 C4 120.0 . .
C6 C5 C8 119.7(4) . .
C4 C5 C8 120.1(4) . .
C5 C6 C7 120.0 . .
C5 C6 H6 120.0 . .
C7 C6 H6 120.0 . .
C6 C7 C2 120.0 . .
C6 C7 H7 120.0 . .
C2 C7 H7 120.0 . .
C10 C8 C9 116.6(6) . .
C10 C8 C5 121.8(6) . .
C9 C8 C5 121.6(6) . .
C8 C9 C8 124.5(7) . 7
C8 C9 H9 117.8 . .
C8 C9 H9 117.8 7 .
C8 C10 C11 121.7(6) . .
C8 C10 H10 119.2 . .
C11 C10 H10 119.2 . .
C10 C11 C10 118.9(7) 7 .
C10 C11 C12 120.6(4) 7 .
C10 C11 C12 120.6(4) . .
C13 C12 C13 118.8(9) . 7
C13 C12 C11 120.6(5) . .
C13 C12 C11 120.6(5) 7 .
C14 C13 C12 117.7(7) . .
C14 C13 H13 121.2 . .
C12 C13 H13 121.2 . .
C15 C14 C13 125.8(7) . .
C15 C14 H14 117.1 . .
C13 C14 H14 117.1 . .
C14 C15 C14 114.1(10) . 7
C14 C15 C16 122.9(5) . .
C14 C15 C16 122.9(5) 7 .
O3 C16 O3 127.9(10) 7 .
O3 C16 C15 116.1(5) 7 .
O3 C16 C15 116.1(5) . .
O4 C17 O5 112.7(10) . .
O4 C17 C18 115.4(8) . .
O5 C17 C18 126.4(9) . .
C20 C18 C19 121.8(8) . .
C20 C18 C17 123.1(9) . .
C19 C18 C17 115.1(8) . .
C19 C19 C18 118.8(5) 10 .
C19 C19 H19 120.6 10 .
C18 C19 H19 120.6 . .
C18 C20 C20 119.3(6) . 10
C18 C20 H20 120.4 . .
C20 C20 H20 120.4 10 .
C1 O1 Zn1 129.4(4) . .
C1 O2 Zn1 133.3(5) . 7_665
C16 O3 Zn1 130.7(6) . 1_455
C17 O4 Zn1 115.9(6) . .

loop_
_geom_bond_atom_site_label_1
_geom_bond_atom_site_label_2
_geom_bond_distance
_geom_bond_site_symmetry_2
Zn1 O4 1.934(5) .
Zn1 O3 1.939(5) 1_655
Zn1 O2 1.962(6) 7_665
Zn1 O1 2.005(5) .
C1 O1 1.198(7) .
C1 O2 1.233(8) .
C1 C2 1.493(7) .
C2 C3 1.3900 .
C2 C7 1.3900 .
C3 C4 1.3900 .
C3 H3 0.9300 .
C4 C5 1.3900 .
C4 H4 0.9300 .
C5 C6 1.3900 .
C5 C8 1.476(7) .
C6 C7 1.3900 .
C6 H6 0.9300 .
C7 H7 0.9300 .
C8 C10 1.346(9) .
C8 C9 1.406(7) .
C9 C8 1.406(7) 7
C9 H9 0.9300 .
C10 C11 1.413(7) .
C10 H10 0.9300 .
C11 C10 1.413(7) 7
C11 C12 1.484(12) .
C12 C13 1.391(9) .
C12 C13 1.391(9) 7
C13 C14 1.385(11) .
C13 H13 0.9300 .
C14 C15 1.343(9) .
C14 H14 0.9300 .
C15 C14 1.343(9) 7
C15 C16 1.493(15) .
C16 O3 1.239(6) 7
C16 O3 1.239(6) .
C17 O4 1.204(7) .
C17 O5 1.217(7) .
C17 C18 1.492(8) .
C18 C20 1.357(12) .
C18 C19 1.424(12) .
C19 C19 1.371(14) 10
C19 H19 0.9300 .
C20 C20 1.415(15) 10
C20 H20 0.9300 .
O2 Zn1 1.962(6) 7_665
O3 Zn1 1.939(5) 1_455

loop_
_platon_squeeze_void_nr
_platon_squeeze_void_average_x
_platon_squeeze_void_average_y
_platon_squeeze_void_average_z
_platon_squeeze_void_volume
_platon_squeeze_void_count_electrons
1 0.000 0.000 0.003 2871.0 440.0
